data_7157281
loop_
_publ_author_name
'Mishra, Santosh Kumar'
'Dehuri, Suryakanta'
'Bag, Bamaprasad'

_publ_section_title
;
 Effect of n-alkyl substitution on Cu(ii)-selective chemosensing of
 rhodamine B derivatives.
;
_journal_issue 2
_journal_name_full 'Organic &amp; biomolecular chemistry'
_journal_page_first 316
_journal_page_last 332
_journal_paper_doi 10.1039/c9ob02439e
_journal_volume 18
_journal_year 2020
_chemical_formula_moiety '[(C44H64N4O2)2.Cu(ClO4)2]'
_chemical_formula_sum 'C88 H128 Cl2 Cu N8 O12'
_chemical_formula_weight 1624.42
_space_group_crystal_system monoclinic
_space_group_IT_number 14
_space_group_name_Hall '-P 2ybc'
_space_group_name_H-M_alt 'P 1 21/c 1'
_atom_sites_solution_hydrogens mixed
_audit_creation_method SHELXL-2013
_audit_update_record
;
2019-11-27 deposited with the CCDC.	2019-12-04 downloaded from the CCDC.
;
_cell_angle_alpha 90.00
_cell_angle_beta 99.15(1)
_cell_angle_gamma 90.00
_cell_formula_units_Z 2
_cell_length_a 13.492(2)
_cell_length_b 22.470(2)
_cell_length_c 14.213(1)
_cell_measurement_reflns_used 9840
_cell_measurement_temperature 293(2)
_cell_measurement_theta_max 24.99
_cell_measurement_theta_min 2.32
_cell_volume 4254.1(8)
_computing_cell_refinement 'Bruker SAINT'
_computing_data_collection 'BRUKER APEX 2'
_computing_data_reduction 'Bruker SAINT'
_computing_molecular_graphics 'ORTEP 3 and DIAMOND 3.0'
_computing_publication_material 'Bruker SHELXTL'
_computing_structure_refinement 'SHELXL-2013 (Sheldrick, 2013)'
_computing_structure_solution 'SHELXS-97 (Sheldrick 2008)'
_diffrn_ambient_temperature 293(2)
_diffrn_measured_fraction_theta_full 0.985
_diffrn_measured_fraction_theta_max 0.997
_diffrn_measurement_device_type 'BRUKER APEX-II CCD'
_diffrn_measurement_method '\f and \w scans'
_diffrn_radiation_type MoK\a
_diffrn_radiation_wavelength 0.71073
_diffrn_reflns_av_R_equivalents 0.0563
_diffrn_reflns_av_unetI/netI 0.0400
_diffrn_reflns_Laue_measured_fraction_full 0.985
_diffrn_reflns_Laue_measured_fraction_max 0.997
_diffrn_reflns_limit_h_max 16
_diffrn_reflns_limit_h_min -16
_diffrn_reflns_limit_k_max 26
_diffrn_reflns_limit_k_min -26
_diffrn_reflns_limit_l_max 16
_diffrn_reflns_limit_l_min -16
_diffrn_reflns_number 51204
_diffrn_reflns_point_group_measured_fraction_full 0.985
_diffrn_reflns_point_group_measured_fraction_max 0.997
_diffrn_reflns_theta_full 25.242
_diffrn_reflns_theta_max 25.151
_diffrn_reflns_theta_min 2.651
_exptl_absorpt_coefficient_mu 0.384
_exptl_absorpt_correction_type none
_exptl_crystal_colour reddish
_exptl_crystal_density_diffrn 1.268
_exptl_crystal_description Block
_exptl_crystal_F_000 1742
_exptl_crystal_recrystallization_method 'Re-crystallisation from solvent'
_refine_diff_density_max 1.159
_refine_diff_density_min -0.799
_refine_diff_density_rms 0.087
_refine_ls_extinction_method none
_refine_ls_goodness_of_fit_ref 1.018
_refine_ls_hydrogen_treatment mixed
_refine_ls_matrix_type full
_refine_ls_number_parameters 623
_refine_ls_number_reflns 7590
_refine_ls_number_restraints 7
_refine_ls_restrained_S_all 1.022
_refine_ls_R_factor_all 0.0888
_refine_ls_R_factor_gt 0.0671
_refine_ls_shift/su_max 0.004
_refine_ls_shift/su_mean 0.000
_refine_ls_structure_factor_coef Fsqd
_refine_ls_weighting_details 'w=1/[\s^2^(Fo^2^)+(0.0985P)^2^+10.9015P] where P=(Fo^2^+2Fc^2^)/3'
_refine_ls_weighting_scheme calc
_refine_ls_wR_factor_gt 0.1766
_refine_ls_wR_factor_ref 0.1918
_reflns_Friedel_coverage 0.000
_reflns_number_gt 5891
_reflns_number_total 7590
_reflns_threshold_expression 'I > 2\s(I)'
_cod_data_source_file c9ob02439e2.cif
_cod_data_source_block 6-Cu(II)
_cod_depositor_comments
;
The following automatic conversions were performed:

data item '_exptl_absorpt_correction_type' value 'None' was changed
to 'none' in accordance with the
/home/data/users/saulius/crontab/automatic-downloads/rss-feeds/RSC/lib/dictionaries/cif_core.dic
dictionary named 'cif_core.dic' version 2.4.2 last updated on
2011-04-26.

Automatic conversion script
Id: cif_fix_values 7556 2019-12-06 15:28:31Z antanas 

 Adding full bibliography for 7157280--7157281.cif.
;
_cod_original_cell_volume 4254.1(3)
_cod_original_sg_symbol_H-M 'P 21/c'
_cod_database_code 7157281
_shelx_space_group_comment
;
The symmetry employed for this shelxl refinement is uniquely defined
by the following loop, which should always be used as a source of
symmetry information in preference to the above space-group names.
They are only intended as comments.
;
_shelxl_version_number 2013-4

loop_
_space_group_symop_operation_xyz
'x, y, z'
'-x, y+1/2, -z+1/2'
'-x, -y, -z'
'x, -y-1/2, z-1/2'

loop_
_atom_site_label
_atom_site_type_symbol
_atom_site_fract_x
_atom_site_fract_y
_atom_site_fract_z
_atom_site_U_iso_or_equiv
_atom_site_adp_type
_atom_site_occupancy
_atom_site_site_symmetry_order
_atom_site_calc_flag
_atom_site_refinement_flags_posn
_atom_site_refinement_flags_adp
_atom_site_refinement_flags_occupancy
Cu1 Cu 0.5000 0.0000 0.5000 0.0227(2) Uani 1 2 d S . P
Cl1 Cl 0.04476(8) 0.13389(4) 0.18497(6) 0.0315(3) Uani 1 1 d . . .
O1 O 0.90647(18) -0.01127(10) 0.60364(16) 0.0193(5) Uani 1 1 d . . .
O2 O 0.60618(18) 0.03526(11) 0.44578(18) 0.0229(6) Uani 1 1 d . . .
O3 O 0.0217(3) 0.07302(15) 0.1752(2) 0.0604(10) Uani 1 1 d . . .
O4 O 0.1355(3) 0.14778(18) 0.1481(3) 0.0591(10) Uani 1 1 d . . .
O5 O -0.0347(3) 0.16719(13) 0.1309(2) 0.0425(8) Uani 1 1 d . . .
O6 O 0.0562(2) 0.15157(15) 0.28297(19) 0.0413(8) Uani 1 1 d . . .
N1 N 0.8951(2) 0.12343(13) 0.8542(2) 0.0221(7) Uani 1 1 d . . .
N2 N 0.9278(2) -0.16339(13) 0.3803(2) 0.0205(7) Uani 1 1 d . . .
N3 N 0.5163(2) 0.12258(14) 0.4548(2) 0.0262(7) Uani 1 1 d . . .
N4 N 0.4481(2) 0.08412(14) 0.4993(2) 0.0263(7) Uani 1 1 d . . .
C1 C 0.8979(3) 0.05476(17) 0.7259(3) 0.0206(8) Uani 1 1 d . . .
C2 C 0.8728(3) 0.11035(16) 0.7607(2) 0.0194(7) Uani 1 1 d . . .
C3 C 0.8244(3) 0.15241(17) 0.6932(3) 0.0205(8) Uani 1 1 d . . .
C4 C 0.8024(3) 0.13932(16) 0.5988(2) 0.0185(7) Uani 1 1 d . . .
C5 C 0.9165(3) -0.08542(16) 0.4931(3) 0.0194(7) Uani 1 1 d . . .
C6 C 0.9003(3) -0.10788(16) 0.3991(2) 0.0202(8) Uani 1 1 d . . .
C7 C 0.8521(3) -0.06870(16) 0.3257(3) 0.0219(8) Uani 1 1 d . . .
C8 C 0.8252(3) -0.01259(16) 0.3455(3) 0.0209(8) Uani 1 1 d . . .
C9 C 0.8094(2) 0.06669(15) 0.4653(2) 0.0176(7) Uani 1 1 d . . .
C10 C 0.8278(2) 0.08379(15) 0.5617(2) 0.0178(7) Uani 1 1 d . . .
C11 C 0.8763(2) 0.04287(15) 0.6302(2) 0.0179(7) Uani 1 1 d . . .
C12 C 0.8409(3) 0.01077(15) 0.4393(2) 0.0183(7) Uani 1 1 d . . .
C13 C 0.8882(2) -0.02849(16) 0.5105(2) 0.0177(7) Uani 1 1 d . . .
C14 C 0.7629(3) 0.10956(15) 0.3911(2) 0.0173(7) Uani 1 1 d . . .
C15 C 0.8241(3) 0.13635(16) 0.3332(2) 0.0211(8) Uani 1 1 d . . .
C16 C 0.7856(3) 0.17816(17) 0.2656(3) 0.0246(8) Uani 1 1 d . . .
C17 C 0.6857(3) 0.19367(17) 0.2557(3) 0.0262(9) Uani 1 1 d . . .
C18 C 0.6235(3) 0.16712(17) 0.3115(3) 0.0251(8) Uani 1 1 d . . .
C19 C 0.6606(3) 0.12433(16) 0.3792(2) 0.0211(8) Uani 1 1 d . . .
C20 C 0.5895(3) 0.09189(16) 0.4318(2) 0.0211(8) Uani 1 1 d . . .
C21 C 0.8888(3) 0.18342(17) 0.8928(3) 0.0260(8) Uani 1 1 d . . .
C22 C 0.7914(4) 0.1958(2) 0.9292(3) 0.0368(10) Uani 1 1 d . . .
C23 C 0.9383(3) 0.07827(18) 0.9243(3) 0.0253(8) Uani 1 1 d . . .
C24 C 1.0510(3) 0.0737(2) 0.9341(3) 0.0330(10) Uani 1 1 d . . .
C25 C 0.9107(3) -0.18820(18) 0.2827(3) 0.0249(8) Uani 1 1 d . . .
C26 C 0.8051(3) -0.2110(2) 0.2520(3) 0.0334(10) Uani 1 1 d . . .
C27 C 0.9666(3) -0.20417(18) 0.4580(3) 0.0235(8) Uani 1 1 d . . .
C28 C 0.8859(3) -0.2285(2) 0.5104(3) 0.0294(9) Uani 1 1 d . . .
C29 C 0.3443(3) 0.09422(19) 0.4462(3) 0.0355(10) Uani 1 1 d . . .
H29A H 0.3362 0.1364 0.4325 0.043 Uiso 1 1 calc R U .
H29B H 0.2965 0.0835 0.4876 0.043 Uiso 1 1 calc R U .
C30 C 0.3180(4) 0.0605(2) 0.3542(3) 0.0463(12) Uani 1 1 d . . .
H30A H 0.3248 0.0185 0.3693 0.056 Uiso 1 1 calc R U .
H30B H 0.2475 0.0677 0.3308 0.056 Uiso 1 1 calc R U .
C31 C 0.3729(4) 0.0718(2) 0.2750(4) 0.0512(13) Uani 1 1 d . . .
H31A H 0.4424 0.0600 0.2937 0.061 Uiso 1 1 calc R U .
H31B H 0.3718 0.1141 0.2616 0.061 Uiso 1 1 calc R U .
C32 C 0.3283(5) 0.0380(3) 0.1838(4) 0.0763(19) Uani 1 1 d . . .
H32A H 0.3234 -0.0040 0.1986 0.092 Uiso 1 1 calc R U .
H32B H 0.2610 0.0526 0.1615 0.092 Uiso 1 1 calc R U .
C33 C 0.3911(7) 0.0450(3) 0.1047(5) 0.099(3) Uani 1 1 d . U .
H33A H 0.4535 0.0237 0.1241 0.119 Uiso 1 1 calc R U .
H33B H 0.4079 0.0868 0.1013 0.119 Uiso 1 1 calc R U .
C34 C 0.3485(6) 0.0246(4) 0.0040(6) 0.100(2) Uani 1 1 d D U .
H34A H 0.2858 0.0453 -0.0172 0.120 Uiso 1 1 calc R U .
H34B H 0.3950 0.0353 -0.0387 0.120 Uiso 1 1 calc R U .
C35 C 0.3316(6) -0.0363(4) -0.0013(5) 0.103(3) Uani 1 1 d D U .
H35A H 0.2795 -0.0466 0.0357 0.124 Uiso 1 1 calc R U .
H35B H 0.3925 -0.0572 0.0259 0.124 Uiso 1 1 calc R U .
C36 C 0.2989(9) -0.0565(4) -0.1073(6) 0.144(5) Uani 1 1 d D U .
H36A H 0.2333 -0.0411 -0.1307 0.215 Uiso 1 1 calc R U .
H36B H 0.2976 -0.0991 -0.1104 0.215 Uiso 1 1 calc R U .
H36C H 0.3459 -0.0415 -0.1456 0.215 Uiso 1 1 calc R U .
C37 C 0.4510(3) 0.10624(19) 0.5982(3) 0.0331(9) Uani 1 1 d . . .
H37A H 0.3959 0.0886 0.6248 0.040 Uiso 1 1 calc R U .
H37B H 0.4414 0.1490 0.5966 0.040 Uiso 1 1 calc R U .
C38 C 0.5478(3) 0.0920(2) 0.6618(3) 0.0380(10) Uani 1 1 d . . .
H38A H 0.6028 0.0964 0.6259 0.046 Uiso 1 1 calc R U .
H38B H 0.5464 0.0509 0.6822 0.046 Uiso 1 1 calc R U .
C39 C 0.5664(4) 0.1319(3) 0.7489(4) 0.0506(13) Uani 1 1 d . . .
H39A H 0.6253 0.1172 0.7905 0.061 Uiso 1 1 calc R U .
H39B H 0.5824 0.1714 0.7282 0.061 Uiso 1 1 calc R U .
C40 C 0.4834(4) 0.1377(3) 0.8064(4) 0.0634(17) Uani 1 1 d . . .
H40A H 0.4652 0.0984 0.8262 0.076 Uiso 1 1 calc R U .
H40B H 0.4251 0.1546 0.7668 0.076 Uiso 1 1 calc R U .
C41 C 0.5131(4) 0.1778(3) 0.8971(4) 0.0572(14) Uani 1 1 d . . .
H41A H 0.5685 0.1589 0.9382 0.069 Uiso 1 1 calc R U .
H41B H 0.5373 0.2156 0.8769 0.069 Uiso 1 1 calc R U .
C42 C 0.4301(4) 0.1902(3) 0.9558(4) 0.0588(15) Uani 1 1 d . . .
H42A H 0.3838 0.2189 0.9222 0.071 Uiso 1 1 calc R U .
H42B H 0.3930 0.1537 0.9614 0.071 Uiso 1 1 calc R U .
C43 C 0.4677(4) 0.2132(3) 1.0532(4) 0.0593(14) Uani 1 1 d . . .
H43A H 0.5035 0.2502 1.0475 0.071 Uiso 1 1 calc R U .
H43B H 0.5152 0.1849 1.0862 0.071 Uiso 1 1 calc R U .
C44 C 0.3868(4) 0.2241(3) 1.1118(4) 0.0583(14) Uani 1 1 d . . .
H44A H 0.3394 0.2522 1.0798 0.087 Uiso 1 1 calc R U .
H44B H 0.4159 0.2398 1.1728 0.087 Uiso 1 1 calc R U .
H44C H 0.3531 0.1874 1.1205 0.087 Uiso 1 1 calc R U .
H1 H 0.927(3) 0.0274(19) 0.760(3) 0.019(10) Uiso 1 1 d . . .
H3 H 0.810(3) 0.1877(19) 0.716(3) 0.024(10) Uiso 1 1 d . . .
H4 H 0.770(3) 0.1650(17) 0.557(3) 0.014(9) Uiso 1 1 d . . .
H5 H 0.941(3) -0.1062(17) 0.542(3) 0.015(9) Uiso 1 1 d . . .
H7 H 0.839(3) -0.0806(17) 0.267(3) 0.021(10) Uiso 1 1 d . . .
H8 H 0.795(3) 0.0091(17) 0.299(3) 0.019(10) Uiso 1 1 d . . .
H15 H 0.887(3) 0.1264(17) 0.343(3) 0.018(10) Uiso 1 1 d . . .
H16 H 0.825(3) 0.1942(18) 0.230(3) 0.025(11) Uiso 1 1 d . . .
H17 H 0.660(3) 0.2182(19) 0.210(3) 0.029(11) Uiso 1 1 d . . .
H18 H 0.559(3) 0.1758(19) 0.306(3) 0.028(11) Uiso 1 1 d . . .
H27A H 1.015(3) -0.1859(17) 0.497(3) 0.017(9) Uiso 1 1 d . . .
H25B H 0.928(3) -0.1581(17) 0.241(3) 0.014(9) Uiso 1 1 d . . .
H25A H 0.961(3) -0.2214(17) 0.280(2) 0.018(9) Uiso 1 1 d . . .
H23B H 0.919(3) 0.089(2) 0.980(3) 0.036(12) Uiso 1 1 d . . .
H21A H 0.942(3) 0.1888(16) 0.943(3) 0.016(9) Uiso 1 1 d . . .
H23A H 0.908(3) 0.0421(18) 0.904(3) 0.017(9) Uiso 1 1 d . . .
H27B H 0.998(3) -0.2344(18) 0.430(3) 0.020(10) Uiso 1 1 d . . .
H21B H 0.898(3) 0.2138(19) 0.845(3) 0.026(10) Uiso 1 1 d . . .
H22A H 0.734(3) 0.1917(19) 0.881(3) 0.032(11) Uiso 1 1 d . . .
H28C H 0.913(3) -0.2494(19) 0.568(3) 0.029(11) Uiso 1 1 d . . .
H24C H 1.071(3) 0.0609(18) 0.879(3) 0.027(11) Uiso 1 1 d . . .
H22B H 0.780(4) 0.165(2) 0.971(4) 0.046(14) Uiso 1 1 d . . .
H24B H 1.083(3) 0.110(2) 0.950(3) 0.025(11) Uiso 1 1 d . . .
H28A H 0.843(3) -0.199(2) 0.529(3) 0.034(12) Uiso 1 1 d . . .
H24A H 1.072(3) 0.047(2) 0.987(3) 0.040(12) Uiso 1 1 d . . .
H26C H 0.795(3) -0.244(2) 0.288(3) 0.035(12) Uiso 1 1 d . . .
H26B H 0.795(3) -0.229(2) 0.182(3) 0.042(12) Uiso 1 1 d . . .
H28B H 0.844(4) -0.253(2) 0.472(3) 0.045(13) Uiso 1 1 d . . .
H22C H 0.792(4) 0.238(2) 0.954(3) 0.048(14) Uiso 1 1 d . . .
H26A H 0.754(4) -0.184(2) 0.259(3) 0.039(13) Uiso 1 1 d . . .

loop_
_atom_site_aniso_label
_atom_site_aniso_U_11
_atom_site_aniso_U_22
_atom_site_aniso_U_33
_atom_site_aniso_U_23
_atom_site_aniso_U_13
_atom_site_aniso_U_12
Cu1 0.0189(3) 0.0201(3) 0.0286(4) 0.0062(3) 0.0018(3) -0.0024(3)
Cl1 0.0440(6) 0.0305(5) 0.0204(5) 0.0007(4) 0.0065(4) -0.0007(4)
O1 0.0254(13) 0.0167(13) 0.0143(12) -0.0023(9) -0.0011(10) 0.0028(10)
O2 0.0210(12) 0.0172(13) 0.0301(14) 0.0061(10) 0.0027(10) 0.0003(10)
O3 0.101(3) 0.0288(18) 0.045(2) 0.0098(15) -0.0057(19) -0.0030(18)
O4 0.060(2) 0.070(3) 0.054(2) -0.0045(18) 0.0288(18) -0.0045(19)
O5 0.062(2) 0.0316(17) 0.0318(16) 0.0043(13) 0.0012(15) -0.0002(15)
O6 0.0470(18) 0.057(2) 0.0198(14) -0.0040(13) 0.0057(13) -0.0130(16)
N1 0.0314(17) 0.0185(16) 0.0155(15) -0.0014(12) 0.0007(13) 0.0003(13)
N2 0.0240(16) 0.0199(16) 0.0168(15) -0.0029(12) 0.0005(12) 0.0029(13)
N3 0.0257(17) 0.0239(17) 0.0295(17) 0.0049(13) 0.0063(14) -0.0034(14)
N4 0.0198(16) 0.0244(17) 0.0347(18) 0.0078(14) 0.0039(13) 0.0007(13)
C1 0.0247(19) 0.0198(19) 0.0159(18) 0.0018(15) -0.0012(15) 0.0009(15)
C2 0.0209(17) 0.0184(18) 0.0195(18) 0.0016(14) 0.0053(14) -0.0033(14)
C3 0.0220(18) 0.0168(19) 0.0226(19) -0.0014(15) 0.0038(15) -0.0003(15)
C4 0.0172(17) 0.0178(18) 0.0192(18) 0.0015(14) -0.0007(14) 0.0005(14)
C5 0.0206(18) 0.0197(19) 0.0170(18) 0.0024(15) 0.0000(14) 0.0007(15)
C6 0.0186(17) 0.0208(19) 0.0214(18) -0.0018(15) 0.0037(14) -0.0023(15)
C7 0.028(2) 0.023(2) 0.0146(18) -0.0012(15) 0.0023(15) 0.0009(16)
C8 0.0229(18) 0.022(2) 0.0166(18) 0.0025(15) 0.0000(15) 0.0015(15)
C9 0.0144(16) 0.0181(18) 0.0203(18) 0.0020(14) 0.0026(13) -0.0042(14)
C10 0.0176(17) 0.0189(18) 0.0163(17) 0.0010(14) 0.0010(14) -0.0031(14)
C11 0.0172(17) 0.0168(17) 0.0196(18) 0.0006(14) 0.0029(14) -0.0025(14)
C12 0.0183(17) 0.0184(19) 0.0177(17) -0.0003(14) 0.0016(14) -0.0018(14)
C13 0.0170(17) 0.0202(18) 0.0153(17) -0.0008(14) 0.0007(13) -0.0035(14)
C14 0.0222(18) 0.0134(16) 0.0153(16) -0.0026(13) -0.0002(14) -0.0023(14)
C15 0.023(2) 0.0204(19) 0.0191(18) -0.0019(14) 0.0002(15) -0.0021(16)
C16 0.032(2) 0.0218(19) 0.0201(18) 0.0027(15) 0.0054(16) -0.0074(17)
C17 0.036(2) 0.022(2) 0.0191(19) 0.0080(16) -0.0029(16) -0.0028(17)
C18 0.022(2) 0.023(2) 0.027(2) 0.0006(16) -0.0040(16) 0.0023(16)
C19 0.0246(19) 0.0194(18) 0.0178(17) -0.0001(14) -0.0010(14) -0.0030(15)
C20 0.0202(18) 0.0210(19) 0.0210(18) 0.0028(14) -0.0006(15) -0.0027(15)
C21 0.033(2) 0.024(2) 0.0189(19) -0.0052(16) -0.0006(17) -0.0010(17)
C22 0.040(3) 0.041(3) 0.030(2) -0.004(2) 0.007(2) 0.005(2)
C23 0.039(2) 0.021(2) 0.0147(18) -0.0005(15) 0.0033(16) 0.0001(18)
C24 0.046(3) 0.031(2) 0.021(2) 0.0013(18) 0.0008(19) 0.007(2)
C25 0.033(2) 0.024(2) 0.0179(18) -0.0041(16) 0.0042(16) 0.0021(17)
C26 0.035(2) 0.039(3) 0.026(2) -0.0057(19) 0.0021(18) -0.004(2)
C27 0.028(2) 0.021(2) 0.0204(19) -0.0050(15) 0.0002(17) 0.0039(17)
C28 0.037(2) 0.025(2) 0.025(2) -0.0005(18) 0.0015(18) -0.002(2)
C29 0.021(2) 0.033(2) 0.051(3) 0.012(2) 0.0034(18) 0.0018(17)
C30 0.037(2) 0.045(3) 0.051(3) 0.005(2) -0.010(2) 0.003(2)
C31 0.057(3) 0.040(3) 0.052(3) 0.005(2) -0.007(2) -0.004(2)
C32 0.075(4) 0.078(4) 0.063(4) -0.013(3) -0.026(3) 0.019(4)
C33 0.169(8) 0.069(4) 0.057(4) -0.009(3) 0.015(4) 0.025(5)
C34 0.094(5) 0.091(5) 0.099(5) -0.005(4) -0.030(4) 0.011(5)
C35 0.104(6) 0.098(5) 0.090(5) 0.024(4) -0.039(5) -0.032(5)
C36 0.228(12) 0.080(5) 0.086(5) -0.020(4) -0.087(7) 0.036(6)
C37 0.039(2) 0.029(2) 0.034(2) 0.0011(18) 0.0139(18) 0.0009(19)
C38 0.038(2) 0.039(3) 0.036(2) 0.0005(19) 0.0061(19) -0.006(2)
C39 0.041(3) 0.065(3) 0.046(3) -0.009(2) 0.006(2) -0.001(2)
C40 0.041(3) 0.114(5) 0.036(3) 0.004(3) 0.007(2) 0.008(3)
C41 0.050(3) 0.073(4) 0.050(3) 0.004(3) 0.009(2) -0.003(3)
C42 0.040(3) 0.087(4) 0.047(3) 0.014(3) 0.000(2) -0.002(3)
C43 0.057(3) 0.057(3) 0.062(3) -0.009(3) 0.008(3) 0.010(3)
C44 0.056(3) 0.069(4) 0.049(3) -0.001(3) 0.006(3) 0.003(3)

loop_
_atom_type_symbol
_atom_type_description
_atom_type_scat_dispersion_real
_atom_type_scat_dispersion_imag
_atom_type_scat_source
C C 0.0033 0.0016 'International Tables Vol C Tables 4.2.6.8 and 6.1.1.4'
H H 0.0000 0.0000 'International Tables Vol C Tables 4.2.6.8 and 6.1.1.4'
N N 0.0061 0.0033 'International Tables Vol C Tables 4.2.6.8 and 6.1.1.4'
O O 0.0106 0.0060 'International Tables Vol C Tables 4.2.6.8 and 6.1.1.4'
Cl Cl 0.1484 0.1585 'International Tables Vol C Tables 4.2.6.8 and 6.1.1.4'
Cu Cu 0.3201 1.2651 'International Tables Vol C Tables 4.2.6.8 and 6.1.1.4'

loop_
_geom_angle_atom_site_label_1
_geom_angle_atom_site_label_2
_geom_angle_atom_site_label_3
_geom_angle
_geom_angle_site_symmetry_1
_geom_angle_site_symmetry_3
O2 Cu1 O2 180.0 3_656 .
O2 Cu1 N4 96.25(11) 3_656 .
O2 Cu1 N4 83.75(11) . .
O2 Cu1 N4 83.75(11) 3_656 3_656
O2 Cu1 N4 96.25(11) . 3_656
N4 Cu1 N4 180.0 . 3_656
O3 Cl1 O5 108.7(2) . .
O3 Cl1 O6 110.7(2) . .
O5 Cl1 O6 109.49(19) . .
O3 Cl1 O4 111.3(2) . .
O5 Cl1 O4 107.4(2) . .
O6 Cl1 O4 109.1(2) . .
C11 O1 C13 120.6(3) . .
C20 O2 Cu1 110.2(2) . .
C2 N1 C21 123.6(3) . .
C2 N1 C23 121.2(3) . .
C21 N1 C23 114.9(3) . .
C6 N2 C27 120.6(3) . .
C6 N2 C25 122.1(3) . .
C27 N2 C25 117.0(3) . .
C20 N3 N4 110.5(3) . .
N3 N4 C37 106.6(3) . .
N3 N4 C29 106.9(3) . .
C37 N4 C29 108.0(3) . .
N3 N4 Cu1 108.2(2) . .
C37 N4 Cu1 110.6(2) . .
C29 N4 Cu1 116.1(3) . .
C11 C1 C2 119.9(3) . .
N1 C2 C1 120.9(3) . .
N1 C2 C3 121.6(3) . .
C1 C2 C3 117.5(3) . .
C4 C3 C2 121.6(3) . .
C3 C4 C10 122.0(3) . .
C13 C5 C6 120.0(3) . .
N2 C6 C5 121.0(3) . .
N2 C6 C7 122.1(3) . .
C5 C6 C7 116.9(3) . .
C8 C7 C6 121.6(3) . .
C7 C8 C12 122.4(3) . .
C12 C9 C10 119.3(3) . .
C12 C9 C14 120.5(3) . .
C10 C9 C14 120.1(3) . .
C9 C10 C4 126.0(3) . .
C9 C10 C11 118.8(3) . .
C4 C10 C11 115.2(3) . .
O1 C11 C1 115.2(3) . .
O1 C11 C10 121.0(3) . .
C1 C11 C10 123.8(3) . .
C9 C12 C13 119.6(3) . .
C9 C12 C8 125.2(3) . .
C13 C12 C8 115.2(3) . .
O1 C13 C5 115.4(3) . .
O1 C13 C12 120.6(3) . .
C5 C13 C12 124.0(3) . .
C15 C14 C19 119.4(3) . .
C15 C14 C9 118.3(3) . .
C19 C14 C9 122.3(3) . .
C16 C15 C14 120.7(4) . .
C17 C16 C15 119.8(4) . .
C16 C17 C18 120.4(4) . .
C17 C18 C19 120.7(4) . .
C18 C19 C14 119.0(3) . .
C18 C19 C20 119.4(3) . .
C14 C19 C20 121.4(3) . .
N3 C20 O2 127.2(3) . .
N3 C20 C19 116.4(3) . .
O2 C20 C19 116.3(3) . .
N1 C21 C22 113.8(4) . .
N1 C23 C24 113.2(3) . .
N2 C25 C26 113.5(3) . .
N2 C27 C28 113.4(3) . .
N4 C29 C30 115.7(4) . .
C31 C30 C29 120.2(4) . .
C30 C31 C32 112.6(5) . .
C33 C32 C31 112.5(6) . .
C32 C33 C34 119.5(8) . .
C35 C34 C33 112.3(7) . .
C34 C35 C36 110.8(7) . .
N4 C37 C38 112.8(3) . .
C37 C38 C39 112.4(4) . .
C40 C39 C38 117.2(4) . .
C39 C40 C41 112.5(5) . .
C42 C41 C40 116.1(4) . .
C43 C42 C41 113.6(4) . .
C42 C43 C44 113.8(5) . .

loop_
_geom_bond_atom_site_label_1
_geom_bond_atom_site_label_2
_geom_bond_distance
_geom_bond_site_symmetry_2
Cu1 O2 1.904(2) 3_656
Cu1 O2 1.904(2) .
Cu1 N4 2.015(3) .
Cu1 N4 2.015(3) 3_656
Cl1 O3 1.405(3) .
Cl1 O5 1.428(3) .
Cl1 O6 1.433(3) .
Cl1 O4 1.440(4) .
O1 C11 1.355(4) .
O1 C13 1.363(4) .
O2 C20 1.302(4) .
N1 C2 1.348(4) .
N1 C21 1.463(5) .
N1 C23 1.475(5) .
N2 C6 1.341(5) .
N2 C27 1.465(5) .
N2 C25 1.479(4) .
N3 C20 1.290(5) .
N3 N4 1.475(4) .
N4 C37 1.486(5) .
N4 C29 1.499(5) .
C1 C11 1.370(5) .
C1 C2 1.405(5) .
C2 C3 1.429(5) .
C3 C4 1.359(5) .
C4 C10 1.418(5) .
C5 C13 1.369(5) .
C5 C6 1.411(5) .
C6 C7 1.439(5) .
C7 C8 1.354(5) .
C8 C12 1.417(5) .
C9 C12 1.395(5) .
C9 C10 1.407(5) .
C9 C14 1.491(5) .
C10 C11 1.422(5) .
C12 C13 1.416(5) .
C14 C15 1.393(5) .
C14 C19 1.402(5) .
C15 C16 1.385(5) .
C16 C17 1.378(6) .
C17 C18 1.379(6) .
C18 C19 1.396(5) .
C19 C20 1.496(5) .
C21 C22 1.513(6) .
C23 C24 1.509(6) .
C25 C26 1.512(6) .
C27 C28 1.516(6) .
C29 C30 1.504(7) .
C30 C31 1.464(7) .
C31 C32 1.540(7) .
C32 C33 1.519(10) .
C33 C34 1.526(10) .
C34 C35 1.388(10) .
C35 C36 1.568(9) .
C37 C38 1.499(6) .
C38 C39 1.517(6) .
C39 C40 1.492(7) .
C40 C41 1.573(8) .
C41 C42 1.525(7) .
C42 C43 1.489(7) .
C43 C44 1.496(7) .
